data_1516902
loop_
_publ_author_name
'Rajat Saha'
'Susobhan Biswas'
'Ian M. Steele'
'Kamalendu Dey'
'Atish Dipankar Jana'
'Sanjay Kumar'

_publ_section_title
;
 Stabilization of 2D water sheets in a supramolecular metal-organic Schiff
 base complex: Reversible structural transformation upon
 dehydration-rehydration
;
_journal_name_full
;
Inorganica Chimica Acta
;
_journal_page_first 200
_journal_page_last 207
_journal_volume 399
_journal_year 2013
_chemical_formula_moiety '2(C11 H19 Cl N4 Ni O3), 5(H2 O)'
_chemical_formula_sum 'C22 H48 Cl2 N8 Ni2 O11'
_chemical_formula_weight 789.00
_space_group_IT_number 15
_symmetry_cell_setting monoclinic
_symmetry_Int_Tables_number 15
_symmetry_space_group_name_Hall '-C 2yc'
_symmetry_space_group_name_H-M 'C 1 2/c 1'
_atom_sites_solution_hydrogens geom
_atom_sites_solution_primary direct
_atom_sites_solution_secondary difmap
_cell_angle_alpha 90.00
_cell_angle_beta 91.219(6)
_cell_angle_gamma 90.00
_cell_formula_units_Z 4
_cell_length_a 9.566(2)
_cell_length_b 11.359(3)
_cell_length_c 29.676(7)
_cell_measurement_reflns_used 2871
_cell_measurement_temperature 100(2)
_cell_measurement_theta_max 25.09
_cell_measurement_theta_min 1.37
_cell_volume 3223.9(13)
_computing_structure_refinement 'SHELXL-97 (Sheldrick, 1997)'
_diffrn_ambient_temperature 100(2)
_diffrn_measured_fraction_theta_full 0.997
_diffrn_measured_fraction_theta_max 0.997
_diffrn_radiation_monochromator graphite
_diffrn_radiation_source 'fine-focus sealed tube'
_diffrn_radiation_type MoK\a
_diffrn_radiation_wavelength 0.71073
_diffrn_reflns_av_R_equivalents 0.0857
_diffrn_reflns_av_sigmaI/netI 0.1629
_diffrn_reflns_limit_h_max 11
_diffrn_reflns_limit_h_min -9
_diffrn_reflns_limit_k_max 13
_diffrn_reflns_limit_k_min -13
_diffrn_reflns_limit_l_max 35
_diffrn_reflns_limit_l_min -33
_diffrn_reflns_number 8134
_diffrn_reflns_theta_full 25.09
_diffrn_reflns_theta_max 25.09
_diffrn_reflns_theta_min 1.37
_exptl_absorpt_coefficient_mu 1.401
_exptl_absorpt_correction_T_max 0.914
_exptl_absorpt_correction_T_min 0.842
_exptl_absorpt_correction_type empirical
_exptl_crystal_colour Red
_exptl_crystal_density_diffrn 1.626
_exptl_crystal_density_method 'not measured'
_exptl_crystal_description Cube
_exptl_crystal_F_000 1656
_exptl_crystal_size_max 0.12
_exptl_crystal_size_mid 0.10
_exptl_crystal_size_min 0.06
_refine_diff_density_max 0.772
_refine_diff_density_min -0.541
_refine_diff_density_rms 0.148
_refine_ls_extinction_method none
_refine_ls_goodness_of_fit_ref 0.813
_refine_ls_hydrogen_treatment noref
_refine_ls_matrix_type full
_refine_ls_number_parameters 209
_refine_ls_number_reflns 2871
_refine_ls_number_restraints 1
_refine_ls_restrained_S_all 0.814
_refine_ls_R_factor_all 0.1019
_refine_ls_R_factor_gt 0.0587
_refine_ls_shift/su_max 0.000
_refine_ls_shift/su_mean 0.000
_refine_ls_structure_factor_coef Fsqd
_refine_ls_weighting_details 'calc w=1/[\s^2^(Fo^2^)+(0.0656P)^2^+0.0000P] where P=(Fo^2^+2Fc^2^)/3'
_refine_ls_weighting_scheme calc
_refine_ls_wR_factor_gt 0.1162
_refine_ls_wR_factor_ref 0.1569
_reflns_number_gt 1549
_reflns_number_total 2871
_reflns_threshold_expression >2sigma(I)
_cod_data_source_file ICA-2013-399-200-207.cif
_cod_data_source_block sb102s
_cod_original_cell_volume 3223.6(14)
_cod_original_sg_symbol_H-M 'C 2/c'
_cod_database_code 1516902

loop_
_symmetry_equiv_pos_as_xyz
'x, y, z'
'-x, y, -z+1/2'
'x+1/2, y+1/2, z'
'-x+1/2, y+1/2, -z+1/2'
'-x, -y, -z'
'x, -y, z-1/2'
'-x+1/2, -y+1/2, -z'
'x+1/2, -y+1/2, z-1/2'

loop_
_atom_site_label
_atom_site_type_symbol
_atom_site_fract_x
_atom_site_fract_y
_atom_site_fract_z
_atom_site_U_iso_or_equiv
_atom_site_adp_type
_atom_site_occupancy
_atom_site_symmetry_multiplicity
_atom_site_calc_flag
_atom_site_refinement_flags
C1 C 0.4502(7) 0.1816(6) 0.1406(2) 0.0268(18) Uani 1 1 d .
C2 C 0.3353(8) 0.2516(6) 0.1574(2) 0.0303(18) Uani 1 1 d .
C3 C 0.5869(7) 0.1667(6) 0.1637(2) 0.0329(19) Uani 1 1 d .
H3A H 0.5746 0.1231 0.1919 0.049 Uiso 1 1 calc R
H3B H 0.6271 0.2443 0.1705 0.049 Uiso 1 1 calc R
H3C H 0.6499 0.1230 0.1442 0.049 Uiso 1 1 calc R
C4 C 0.3571(7) 0.3243(7) 0.1985(2) 0.038(2) Uani 1 1 d .
H4A H 0.2870 0.3872 0.1990 0.056 Uiso 1 1 calc R
H4B H 0.4509 0.3591 0.1984 0.056 Uiso 1 1 calc R
H4C H 0.3479 0.2747 0.2253 0.056 Uiso 1 1 calc R
C5 C 0.0976(7) 0.3119(6) 0.1460(2) 0.0313(19) Uani 1 1 d .
H5A H 0.1061 0.3939 0.1351 0.038 Uiso 1 1 calc R
H5B H 0.0929 0.3143 0.1793 0.038 Uiso 1 1 calc R
C6 C -0.0370(7) 0.2593(6) 0.1271(2) 0.0303(18) Uani 1 1 d .
H6 H -0.1141 0.3104 0.1382 0.036 Uiso 1 1 calc R
C7 C -0.0491(7) 0.2623(7) 0.0761(2) 0.0326(19) Uani 1 1 d .
H7A H -0.1404 0.2285 0.0665 0.039 Uiso 1 1 calc R
H7B H -0.0468 0.3452 0.0658 0.039 Uiso 1 1 calc R
C8 C 0.0473(7) 0.1701(6) 0.0125(2) 0.0251(17) Uani 1 1 d .
C9 C 0.1628(7) 0.1016(6) -0.0051(2) 0.0250(17) Uani 1 1 d .
C10 C -0.0758(7) 0.2022(6) -0.0160(2) 0.0305(18) Uani 1 1 d .
H10A H -0.1575 0.1579 -0.0061 0.046 Uiso 1 1 calc R
H10B H -0.0573 0.1832 -0.0475 0.046 Uiso 1 1 calc R
H10C H -0.0940 0.2867 -0.0131 0.046 Uiso 1 1 calc R
C11 C 0.1710(7) 0.0547(6) -0.0520(2) 0.0296(18) Uani 1 1 d .
H11A H 0.2024 0.1171 -0.0722 0.044 Uiso 1 1 calc R
H11B H 0.0785 0.0269 -0.0621 0.044 Uiso 1 1 calc R
H11C H 0.2375 -0.0109 -0.0525 0.044 Uiso 1 1 calc R
Cl1 Cl 0.15537(18) -0.04136(16) 0.12039(6) 0.0307(5) Uani 1 1 d .
N1 N 0.4162(6) 0.1322(5) 0.10283(19) 0.0288(15) Uani 1 1 d .
N2 N 0.2218(6) 0.2461(5) 0.13343(17) 0.0240(14) Uani 1 1 d .
N3 N 0.0621(6) 0.1972(5) 0.05452(19) 0.0253(14) Uani 1 1 d .
N4 N 0.2610(6) 0.0881(5) 0.02462(18) 0.0247(14) Uani 1 1 d .
Ni1 Ni 0.23311(9) 0.15154(8) 0.08115(3) 0.0254(3) Uani 1 1 d .
O1 O 0.5098(5) 0.0632(4) 0.08285(15) 0.0317(12) Uani 1 1 d D
H1O1 H 0.5062 0.0488 0.0556 0.038 Uiso 1 1 d RD
O2 O 0.3738(5) 0.0283(4) 0.01413(15) 0.0291(12) Uani 1 1 d .
O3 O -0.0640(5) 0.1449(4) 0.14389(17) 0.0369(13) Uani 1 1 d .
H3 H 0.0101 0.1052 0.1440 0.055 Uiso 1 1 calc R
O1W O 0.2909(8) 0.0286(6) 0.21559(19) 0.099(3) Uani 1 1 d .
H1W1 H 0.2532 0.0916 0.1972 0.118 Uiso 1 1 d R
H2W1 H 0.2510 -0.0408 0.2058 0.118 Uiso 1 1 d R
O2W O 0.0000 0.4011(9) 0.2500 0.106(4) Uani 1 2 d S
H1W2 H 0.0427 0.3584 0.2700 0.128 Uiso 0.50 1 d PR
H2W2 H -0.0610 0.4441 0.2628 0.128 Uiso 0.50 1 d PR
O3W O -0.1224(9) 0.1537(8) 0.2335(2) 0.136(4) Uani 1 1 d .
H1W3 H -0.0932 0.1384 0.2072 0.164 Uiso 1 1 d R
H2W3 H -0.1553 0.0904 0.2443 0.164 Uiso 1 1 d R

loop_
_atom_site_aniso_label
_atom_site_aniso_U_11
_atom_site_aniso_U_22
_atom_site_aniso_U_33
_atom_site_aniso_U_23
_atom_site_aniso_U_13
_atom_site_aniso_U_12
C1 0.031(4) 0.025(5) 0.024(4) 0.004(3) 0.004(3) 0.000(3)
C2 0.035(5) 0.027(5) 0.029(4) 0.006(4) 0.004(4) -0.002(4)
C3 0.028(4) 0.036(5) 0.035(4) 0.002(4) 0.001(4) -0.002(4)
C4 0.030(5) 0.038(5) 0.045(5) -0.012(4) 0.007(4) 0.000(4)
C5 0.037(5) 0.024(5) 0.034(4) 0.001(3) 0.011(4) 0.009(4)
C6 0.026(4) 0.026(5) 0.039(5) 0.004(4) 0.008(4) 0.010(3)
C7 0.030(4) 0.031(5) 0.037(5) -0.001(4) 0.006(4) 0.007(4)
C8 0.019(4) 0.019(4) 0.038(4) 0.005(3) 0.002(3) -0.005(3)
C9 0.023(4) 0.020(4) 0.031(4) 0.007(3) 0.000(4) -0.006(3)
C10 0.026(4) 0.024(4) 0.043(5) 0.004(4) 0.011(4) 0.002(3)
C11 0.026(4) 0.027(5) 0.036(4) 0.004(4) 0.004(4) 0.001(3)
Cl1 0.0277(10) 0.0259(11) 0.0386(11) 0.0028(9) 0.0020(8) 0.0032(8)
N1 0.031(4) 0.025(4) 0.031(3) 0.003(3) 0.007(3) 0.003(3)
N2 0.026(3) 0.021(3) 0.025(3) -0.001(3) 0.004(3) 0.004(3)
N3 0.026(3) 0.022(4) 0.028(3) 0.002(3) 0.008(3) 0.001(3)
N4 0.023(3) 0.021(4) 0.030(3) 0.000(3) 0.010(3) -0.001(3)
Ni1 0.0233(5) 0.0239(5) 0.0293(5) -0.0004(5) 0.0046(4) 0.0037(4)
O1 0.033(3) 0.030(3) 0.032(3) -0.001(2) 0.007(2) 0.006(2)
O2 0.023(3) 0.029(3) 0.036(3) -0.003(2) 0.006(2) 0.005(2)
O3 0.029(3) 0.035(3) 0.047(3) 0.008(3) 0.011(3) 0.004(3)
O1W 0.160(8) 0.088(6) 0.048(4) 0.008(4) -0.008(4) -0.059(5)
O2W 0.184(12) 0.083(8) 0.055(6) 0.000 0.066(7) 0.000
O3W 0.184(10) 0.167(10) 0.060(5) 0.011(5) 0.038(5) 0.045(8)

loop_
_atom_type_symbol
_atom_type_description
_atom_type_scat_dispersion_real
_atom_type_scat_dispersion_imag
_atom_type_scat_source
C C 0.0033 0.0016 'International Tables Vol C Tables 4.2.6.8 and 6.1.1.4'
H H 0.0000 0.0000 'International Tables Vol C Tables 4.2.6.8 and 6.1.1.4'
N N 0.0061 0.0033 'International Tables Vol C Tables 4.2.6.8 and 6.1.1.4'
O O 0.0106 0.0060 'International Tables Vol C Tables 4.2.6.8 and 6.1.1.4'
Ni Ni 0.3393 1.1124 'International Tables Vol C Tables 4.2.6.8 and 6.1.1.4'
Cl Cl 0.1484 0.1585 'International Tables Vol C Tables 4.2.6.8 and 6.1.1.4'

loop_
_geom_angle_atom_site_label_1
_geom_angle_atom_site_label_2
_geom_angle_atom_site_label_3
_geom_angle
N1 C1 C2 111.0(6)
N1 C1 C3 124.1(7)
C2 C1 C3 125.0(6)
N2 C2 C1 114.8(6)
N2 C2 C4 125.7(7)
C1 C2 C4 119.5(6)
C1 C3 H3A 109.5
C1 C3 H3B 109.5
H3A C3 H3B 109.5
C1 C3 H3C 109.5
H3A C3 H3C 109.5
H3B C3 H3C 109.5
C2 C4 H4A 109.5
C2 C4 H4B 109.5
H4A C4 H4B 109.5
C2 C4 H4C 109.5
H4A C4 H4C 109.5
H4B C4 H4C 109.5
N2 C5 C6 113.2(6)
N2 C5 H5A 108.9
C6 C5 H5A 108.9
N2 C5 H5B 108.9
C6 C5 H5B 108.9
H5A C5 H5B 107.8
O3 C6 C7 111.1(6)
O3 C6 C5 113.0(6)
C7 C6 C5 114.0(6)
O3 C6 H6 106.0
C7 C6 H6 106.0
C5 C6 H6 106.0
N3 C7 C6 112.7(6)
N3 C7 H7A 109.0
C6 C7 H7A 109.0
N3 C7 H7B 109.0
C6 C7 H7B 109.0
H7A C7 H7B 107.8
N3 C8 C9 114.0(6)
N3 C8 C10 124.3(6)
C9 C8 C10 121.7(6)
N4 C9 C8 111.4(6)
N4 C9 C11 123.0(6)
C8 C9 C11 125.5(6)
C8 C10 H10A 109.5
C8 C10 H10B 109.5
H10A C10 H10B 109.5
C8 C10 H10C 109.5
H10A C10 H10C 109.5
H10B C10 H10C 109.5
C9 C11 H11A 109.5
C9 C11 H11B 109.5
H11A C11 H11B 109.5
C9 C11 H11C 109.5
H11A C11 H11C 109.5
H11B C11 H11C 109.5
C1 N1 O1 118.8(6)
C1 N1 Ni1 117.8(5)
O1 N1 Ni1 123.2(4)
C2 N2 C5 121.0(6)
C2 N2 Ni1 114.8(5)
C5 N2 Ni1 124.2(4)
C8 N3 C7 118.7(6)
C8 N3 Ni1 114.7(5)
C7 N3 Ni1 126.5(4)
C9 N4 O2 119.3(6)
C9 N4 Ni1 117.3(5)
O2 N4 Ni1 123.3(4)
N4 Ni1 N1 96.6(3)
N4 Ni1 N3 82.4(2)
N1 Ni1 N3 169.1(2)
N4 Ni1 N2 167.5(2)
N1 Ni1 N2 81.6(2)
N3 Ni1 N2 97.1(2)
N4 Ni1 Cl1 97.26(18)
N1 Ni1 Cl1 91.25(18)
N3 Ni1 Cl1 99.61(17)
N2 Ni1 Cl1 95.13(17)
N1 O1 H1O1 122.4
C6 O3 H3 109.5
H1W1 O1W H2W1 108.0
H1W2 O2W H2W2 109.3
H1W3 O3W H2W3 107.7

loop_
_geom_bond_atom_site_label_1
_geom_bond_atom_site_label_2
_geom_bond_distance
C1 N1 1.289(8)
C1 C2 1.453(9)
C1 C3 1.474(9)
C2 N2 1.286(8)
C2 C4 1.485(9)
C3 H3A 0.9800
C3 H3B 0.9800
C3 H3C 0.9800
C4 H4A 0.9800
C4 H4B 0.9800
C4 H4C 0.9800
C5 N2 1.459(8)
C5 C6 1.516(9)
C5 H5A 0.9900
C5 H5B 0.9900
C6 O3 1.417(8)
C6 C7 1.518(9)
C6 H6 1.0000
C7 N3 1.454(8)
C7 H7A 0.9900
C7 H7B 0.9900
C8 N3 1.289(8)
C8 C9 1.457(9)
C8 C10 1.480(9)
C9 N4 1.285(8)
C9 C11 1.493(9)
C10 H10A 0.9800
C10 H10B 0.9800
C10 H10C 0.9800
C11 H11A 0.9800
C11 H11B 0.9800
C11 H11C 0.9800
Cl1 Ni1 2.598(2)
N1 O1 1.339(6)
N1 Ni1 1.866(6)
N2 Ni1 1.892(5)
N3 Ni1 1.875(6)
N4 O2 1.318(6)
N4 Ni1 1.850(5)
O1 H1O1 0.8238
O3 H3 0.8400
O1W H1W1 0.9648
O1W H2W1 0.9203
O2W H1W2 0.8633
O2W H2W2 0.8559
O3W H1W3 0.8502
O3W H2W3 0.8500
